data_4300253
loop_
_publ_author_name
'Fan, Jian'
'Slebodnick, Carla'
'Troya, Diego'
'Angel, Ross'
'Hanson, Brian E.'

_publ_section_title
;
 Five New Zinc Phosphite Structures: Tertiary Building Blocks
 in the Construction of Hybrid Materials
;
_journal_coden_ASTM INOCAJ
_journal_issue 8
_journal_name_full 'Inorganic Chemistry'
_journal_page_first 2719
_journal_page_last 2727
_journal_paper_doi 10.1021/ic048204u
_journal_volume 44
_journal_year 2005
_chemical_formula_moiety 'C4 H7 N2 O3 P Zn'
_chemical_formula_sum 'C4 H7 N2 O3 P Zn'
_chemical_formula_weight 227.46
_space_group_IT_number 19
_space_group_name_Hall 'P 2ac 2ab'
_space_group_name_H-M_alt 'P 21 21 21'
_symmetry_cell_setting orthorhombic
_symmetry_space_group_name_Hall 'P 2ac 2ab'
_symmetry_space_group_name_H-M 'P 21 21 21'
_cell_angle_alpha 90.00
_cell_angle_beta 90.00
_cell_angle_gamma 90.00
_cell_formula_units_Z 4
_cell_length_a 5.2488(5)
_cell_length_b 9.6411(8)
_cell_length_c 14.5214(13)
_cell_measurement_temperature 100(2)
_cell_volume 734.84(11)
_diffrn_ambient_temperature 100(2)
_exptl_crystal_density_diffrn 2.056
_cod_duplicate_entry 4300772
_cod_database_code 4300253

loop_
_symmetry_equiv_pos_as_xyz
'x, y, z'
'-x+1/2, -y, z+1/2'
'-x, y+1/2, -z+1/2'
'x+1/2, -y+1/2, -z'

loop_
_atom_site_label
_atom_site_type_symbol
_atom_site_fract_x
_atom_site_fract_y
_atom_site_fract_z
_atom_site_U_iso_or_equiv
_atom_site_adp_type
_atom_site_occupancy
_atom_site_symmetry_multiplicity
_atom_site_calc_flag
_atom_site_refinement_flags
_atom_site_disorder_assembly
_atom_site_disorder_group
Zn1 Zn 1.45685(5) 1.61317(2) -0.076595(16) 0.00917(8) Uani 1 1 d . . .
P1 P 1.45884(11) 1.73011(6) 0.12900(4) 0.00861(10) Uani 1 1 d . . .
H10 H 1.369(6) 1.669(3) 0.2037(19) 0.010(7) Uiso 1 1 d . . .
O1 O 1.4096(3) 1.62059(17) 0.05574(12) 0.0140(3) Uani 1 1 d . . .
O2 O 1.3072(3) 1.86260(17) 0.11497(13) 0.0146(3) Uani 1 1 d . . .
O3 O 1.7395(3) 1.76073(17) 0.14452(11) 0.0120(3) Uani 1 1 d . . .
N1 N 1.3604(4) 1.41542(19) -0.10503(13) 0.0106(4) Uani 1 1 d . . .
N2 N 1.3722(4) 1.1945(2) -0.14083(13) 0.0108(3) Uani 1 1 d . . .
C1 C 1.4623(6) 1.0619(2) -0.17773(16) 0.0167(4) Uani 1 1 d . . .
H1A H 1.6276 1.0753 -0.2078 0.025 Uiso 1 1 calc R . .
H1B H 1.3391 1.0266 -0.2227 0.025 Uiso 1 1 calc R . .
H1C H 1.4805 0.9949 -0.1274 0.025 Uiso 1 1 calc R . .
C2 C 1.4939(4) 1.3158(2) -0.14548(14) 0.0107(4) Uani 1 1 d . . .
H2A H 1.6550 1.3291 -0.1740 0.013 Uiso 1 1 calc R . .
C3 C 1.1395(4) 1.3531(2) -0.07338(15) 0.0123(4) Uani 1 1 d . . .
H3A H 1.0049 1.3988 -0.0419 0.015 Uiso 1 1 calc R . .
C4 C 1.1470(4) 1.2152(2) -0.09489(15) 0.0130(4) Uani 1 1 d . . .
H4A H 1.0215 1.1474 -0.0809 0.016 Uiso 1 1 calc R . .

loop_
_atom_site_aniso_label
_atom_site_aniso_U_11
_atom_site_aniso_U_22
_atom_site_aniso_U_33
_atom_site_aniso_U_23
_atom_site_aniso_U_13
_atom_site_aniso_U_12
Zn1 0.00690(11) 0.00985(12) 0.01077(12) -0.00150(8) 0.00011(9) -0.00025(9)
P1 0.00694(18) 0.0105(2) 0.0084(2) -0.00062(18) 0.0008(2) -0.0007(2)
O1 0.0173(8) 0.0129(7) 0.0117(6) -0.0019(6) 0.0015(6) -0.0044(6)
O2 0.0074(6) 0.0133(8) 0.0233(8) -0.0022(6) -0.0029(6) 0.0014(5)
O3 0.0079(6) 0.0132(8) 0.0149(7) 0.0023(6) -0.0002(6) -0.0005(5)
N1 0.0078(7) 0.0147(10) 0.0092(8) 0.0006(6) -0.0010(7) -0.0014(7)
N2 0.0134(7) 0.0107(9) 0.0084(8) 0.0007(6) -0.0010(7) 0.0001(7)
C1 0.0219(9) 0.0128(9) 0.0155(10) -0.0028(8) -0.0014(11) 0.0035(10)
C2 0.0125(11) 0.0113(9) 0.0083(8) 0.0006(7) -0.0008(7) -0.0001(7)
C3 0.0096(8) 0.0149(10) 0.0126(9) 0.0006(8) 0.0015(8) -0.0017(7)
C4 0.0113(8) 0.0134(10) 0.0144(10) 0.0014(7) 0.0009(8) -0.0017(8)

loop_
_geom_bond_atom_site_label_1
_geom_bond_atom_site_label_2
_geom_bond_distance
_geom_bond_site_symmetry_2
_geom_bond_publ_flag
Zn1 O2 1.9357(16) 4_585 ?
Zn1 O3 1.9371(16) 4_485 ?
Zn1 O1 1.9389(17) . ?
Zn1 N1 2.0153(19) . ?
P1 O2 1.5187(17) . ?
P1 O3 1.5192(17) . ?
P1 O1 1.5210(17) . ?
P1 H10 1.32(3) . ?
O2 Zn1 1.9357(16) 4_485 ?
O3 Zn1 1.9371(16) 4_585 ?
N1 C2 1.326(3) . ?
N1 C3 1.384(3) . ?
N2 C2 1.334(3) . ?
N2 C4 1.372(3) . ?
N2 C1 1.465(3) . ?
C1 H1A 0.9800 . ?
C1 H1B 0.9800 . ?
C1 H1C 0.9800 . ?
C2 H2A 0.9500 . ?
C3 C4 1.366(3) . ?
C3 H3A 0.9500 . ?
C4 H4A 0.9500 . ?
